data_7111211
loop_
_publ_author_name
'Liu, Hong-Ke'
'Tong, Xiaojun'

_publ_section_title
;
 Assembly of supermolecular complexes from the tripodal ligand titmb:
 assembly of a large M6L8 cage from 14 components
;
_journal_issue 12
_journal_name_full 'Chemical Communications'
_journal_page_first 1316
_journal_paper_doi 10.1039/b201965e
_journal_year 2002
_chemical_formula_structural (Pd6(titmb)8)Cl12
_chemical_formula_sum 'C168 H196 Cl12 N48 O2 Pd6'
_chemical_formula_weight 3983.53
_chemical_name_systematic
;
?
;
_space_group_IT_number 15
_symmetry_cell_setting monoclinic
_symmetry_space_group_name_Hall '-C 2yc'
_symmetry_space_group_name_H-M 'C 1 2/c 1'
_atom_sites_solution_hydrogens geom
_atom_sites_solution_primary direct
_atom_sites_solution_secondary difmap
_audit_creation_method SHELXL-97
_cell_angle_alpha 90.00
_cell_angle_beta 98.049(6)
_cell_angle_gamma 90.00
_cell_formula_units_Z 4
_cell_length_a 32.522(11)
_cell_length_b 36.623(12)
_cell_length_c 22.607(8)
_cell_measurement_temperature 293(2)
_cell_volume 26661(16)
_computing_structure_refinement 'SHELXL-97 (Sheldrick, 1997)'
_computing_structure_solution 'SHELXS-97 (Sheldrick, 1990)'
_diffrn_ambient_temperature 293(2)
_diffrn_measured_fraction_theta_full 0.948
_diffrn_measured_fraction_theta_max 0.948
_diffrn_measurement_device_type CCD
_diffrn_radiation_monochromator graphite
_diffrn_radiation_source 'fine-focus sealed tube'
_diffrn_radiation_type MoK\a
_diffrn_radiation_wavelength 0.71073
_diffrn_reflns_av_R_equivalents 0.0743
_diffrn_reflns_av_sigmaI/netI 0.1376
_diffrn_reflns_limit_h_max 38
_diffrn_reflns_limit_h_min -36
_diffrn_reflns_limit_k_max 41
_diffrn_reflns_limit_k_min -43
_diffrn_reflns_limit_l_max 26
_diffrn_reflns_limit_l_min -20
_diffrn_reflns_number 61799
_diffrn_reflns_theta_full 24.71
_diffrn_reflns_theta_max 24.71
_diffrn_reflns_theta_min 8.89
_exptl_absorpt_coefficient_mu 0.560
_exptl_absorpt_correction_T_max 1.000
_exptl_absorpt_correction_T_min 0.838
_exptl_absorpt_correction_type SADABS
_exptl_crystal_colour Colorless
_exptl_crystal_density_diffrn 0.992
_exptl_crystal_density_method 'not measured'
_exptl_crystal_description Block
_exptl_crystal_F_000 8144
_exptl_crystal_size_max 0.31
_exptl_crystal_size_mid 0.21
_exptl_crystal_size_min 0.14
_refine_diff_density_max 0.532
_refine_diff_density_min -0.395
_refine_diff_density_rms 0.069
_refine_ls_extinction_method none
_refine_ls_goodness_of_fit_ref 1.017
_refine_ls_hydrogen_treatment mixed
_refine_ls_matrix_type full
_refine_ls_number_parameters 820
_refine_ls_number_reflns 21580
_refine_ls_number_restraints 231
_refine_ls_restrained_S_all 1.016
_refine_ls_R_factor_all 0.2273
_refine_ls_R_factor_gt 0.0976
_refine_ls_shift/su_max 0.007
_refine_ls_shift/su_mean 0.000
_refine_ls_structure_factor_coef Fsqd
_refine_ls_weighting_details 'calc w=1/[\s^2^(Fo^2^)+(0.1650P)^2^+0.0000P] where P=(Fo^2^+2Fc^2^)/3'
_refine_ls_weighting_scheme calc
_refine_ls_wR_factor_gt 0.2708
_refine_ls_wR_factor_ref 0.3381
_reflns_number_gt 7324
_reflns_number_total 21580
_reflns_threshold_expression >2sigma(I)
_cod_data_source_file b201965esup1.cif
_cod_data_source_block (Pd6(titmb)8)Cl12
_cod_depositor_comments
;
The following automatic conversions were performed:

'_symmetry_cell_setting' value 'Monoclinic' changed to 'monoclinic'
according to /home/saulius/struct/CIF-dictionaries/cif_core.dic
dictionary named 'cif_core.dic' version 2.4.2 from 2011-04-26.

Automatic conversion script
Id: cif_fix_values 1891 2012-01-12 08:04:46Z andrius 
;
_cod_original_sg_symbol_H-M C2/c
_cod_database_code 7111211

loop_
_symmetry_equiv_pos_as_xyz
'x, y, z'
'-x, y, -z+1/2'
'x+1/2, y+1/2, z'
'-x+1/2, y+1/2, -z+1/2'
'-x, -y, -z'
'x, -y, z-1/2'
'-x+1/2, -y+1/2, -z'
'x+1/2, -y+1/2, z-1/2'

loop_
_atom_site_label
_atom_site_type_symbol
_atom_site_fract_x
_atom_site_fract_y
_atom_site_fract_z
_atom_site_U_iso_or_equiv
_atom_site_adp_type
_atom_site_occupancy
_atom_site_symmetry_multiplicity
_atom_site_calc_flag
_atom_site_refinement_flags
Pd1 Pd 0.880602(12) 0.385903(9) 0.736908(16) 0.10753(13) Uani 1 1 d .
Pd2 Pd 0.989878(10) 0.225429(9) 1.039219(17) 0.10368(12) Uani 1 1 d .
Pd3 Pd 0.860434(11) 0.119173(9) 0.773113(18) 0.10700(12) Uani 1 1 d .
N5 N 1.01566(17) 0.33414(10) 1.01826(17) 0.1388(17) Uani 1 1 d .
N6 N 1.00105(12) 0.27609(9) 1.01155(17) 0.1102(13) Uani 1 1 d .
N7 N 1.15042(12) 0.33109(9) 0.92133(15) 0.1078(12) Uani 1 1 d .
N8 N 1.12107(11) 0.35609(9) 0.83783(15) 0.0986(11) Uani 1 1 d .
N9 N 1.10890(9) 0.19757(9) 1.01321(16) 0.0995(11) Uani 1 1 d .
N10 N 1.04255(9) 0.20806(10) 1.00948(17) 0.1016(12) Uani 1 1 d .
N19 N 0.91639(12) 0.02718(10) 0.8517(2) 0.1336(17) Uani 1 1 d .
N20 N 0.88208(13) 0.07015(10) 0.8043(2) 0.1255(15) Uani 1 1 d .
N21 N 1.08588(12) 0.08836(11) 0.87382(18) 0.1304(14) Uani 1 1 d .
N22 N 1.10641(11) 0.11331(9) 0.79304(18) 0.1092(12) Uani 1 1 d .
C011 C 1.03978(17) 0.45238(15) 0.9535(3) 0.1308(16) Uiso 1 1 d .
C012 C 1.04685(17) 0.42205(15) 0.9861(3) 0.1313(16) Uiso 1 1 d .
C013 C 1.0125(2) 0.40314(10) 1.00428(17) 0.131(2) Uani 1 1 d D
C014 C 0.97225(18) 0.41328(16) 0.9923(3) 0.1382(17) Uiso 1 1 d .
C015 C 0.96333(18) 0.44620(16) 0.9591(3) 0.1378(17) Uiso 1 1 d .
C016 C 0.9979(2) 0.46388(9) 0.94062(17) 0.143(2) Uani 1 1 d D
C017 C 0.9423(2) 0.3933(2) 1.0135(4) 0.190(3) Uiso 1 1 d .
H01A H 0.9538 0.3727 1.0362 0.080 Uiso 1 1 d R
H01B H 0.9270 0.4082 1.0379 0.080 Uiso 1 1 d R
H01C H 0.9240 0.3850 0.9791 0.080 Uiso 1 1 d R
C018 C 1.0905(2) 0.4104(2) 0.9999(4) 0.176(2) Uiso 1 1 d .
H01D H 1.0930 0.3882 1.0226 0.080 Uiso 1 1 d R
H01E H 1.1008 0.4067 0.9627 0.080 Uiso 1 1 d R
H01F H 1.1062 0.4294 1.0221 0.080 Uiso 1 1 d R
C019 C 0.9895(2) 0.49704(13) 0.8993(3) 0.170(2) Uiso 1 1 d D
H01G H 0.9601 0.5012 0.8934 0.080 Uiso 1 1 d R
H01H H 1.0035 0.5182 0.9173 0.080 Uiso 1 1 d R
H01I H 0.9987 0.4924 0.8615 0.080 Uiso 1 1 d R
C021 C 1.19048(13) 0.28236(13) 0.97240(19) 0.1091(15) Uani 1 1 d .
C022 C 1.21237(12) 0.26939(13) 0.9282(2) 0.1063(15) Uani 1 1 d .
C023 C 1.21623(11) 0.23095(14) 0.9192(2) 0.1076(16) Uani 1 1 d .
C024 C 1.19834(11) 0.20778(12) 0.9579(2) 0.1035(15) Uani 1 1 d .
C025 C 1.17674(12) 0.22107(12) 1.0015(2) 0.0982(14) Uani 1 1 d .
C026 C 1.17407(12) 0.25792(15) 1.0090(2) 0.1101(16) Uani 1 1 d .
C027 C 1.23109(15) 0.29512(14) 0.8883(2) 0.1241(17) Uani 1 1 d .
H02A H 1.2268 0.3201 0.8988 0.080 Uiso 1 1 d R
H02B H 1.2603 0.2904 0.8908 0.080 Uiso 1 1 d R
H02C H 1.2179 0.2907 0.8483 0.080 Uiso 1 1 d R
C028 C 1.20270(15) 0.16730(16) 0.9468(3) 0.143(2) Uani 1 1 d .
H02D H 1.1895 0.1537 0.9751 0.080 Uiso 1 1 d R
H02E H 1.1903 0.1611 0.9070 0.080 Uiso 1 1 d R
H02F H 1.2318 0.1615 0.9517 0.080 Uiso 1 1 d R
C029 C 1.15046(18) 0.27220(16) 1.0591(2) 0.136(2) Uani 1 1 d .
H02G H 1.1506 0.2984 1.0599 0.080 Uiso 1 1 d R
H02H H 1.1223 0.2636 1.0523 0.080 Uiso 1 1 d R
H02I H 1.1639 0.2631 1.0967 0.080 Uiso 1 1 d R
C031 C 0.77839(12) 0.20982(15) 0.9374(2) 0.1272(17) Uani 1 1 d .
C032 C 0.77379(13) 0.23503(16) 0.8884(2) 0.1365(19) Uani 1 1 d .
C033 C 0.78889(13) 0.27004(12) 0.89993(18) 0.1227(16) Uani 1 1 d D
C034 C 0.80939(14) 0.28078(13) 0.9562(3) 0.1383(17) Uani 1 1 d .
C035 C 0.81270(12) 0.25394(16) 1.0043(2) 0.1385(18) Uani 1 1 d .
C036 C 0.79836(13) 0.21846(13) 0.9913(2) 0.1191(15) Uani 1 1 d .
C037 C 0.7514(2) 0.22461(19) 0.8261(3) 0.158(2) Uiso 1 1 d .
H03A H 0.7429 0.1995 0.8259 0.080 Uiso 1 1 d R
H03B H 0.7275 0.2399 0.8156 0.080 Uiso 1 1 d R
H03C H 0.7704 0.2280 0.7977 0.080 Uiso 1 1 d R
C038 C 0.8277(3) 0.3173(2) 0.9718(4) 0.183(3) Uiso 1 1 d .
H03D H 0.8253 0.3340 0.9387 0.080 Uiso 1 1 d R
H03E H 0.8145 0.3275 1.0033 0.080 Uiso 1 1 d R
H03F H 0.8566 0.3131 0.9860 0.080 Uiso 1 1 d R
C039 C 0.8053(2) 0.18999(17) 1.0386(3) 0.1462(19) Uiso 1 1 d .
H03G H 0.8201 0.2009 1.0739 0.080 Uiso 1 1 d R
H03H H 0.7793 0.1804 1.0473 0.080 Uiso 1 1 d R
H03I H 0.8216 0.1706 1.0254 0.080 Uiso 1 1 d R
C041 C 0.97732(16) 0.03135(12) 0.9307(3) 0.1256(18) Uani 1 1 d .
C042 C 0.96890(14) 0.04543(11) 0.9825(2) 0.1132(16) Uani 1 1 d .
C043 C 0.99878(17) 0.06474(11) 1.0205(3) 0.1337(19) Uani 1 1 d .
C044 C 1.03876(15) 0.07215(11) 1.0014(2) 0.1182(17) Uani 1 1 d .
C045 C 1.04616(13) 0.05813(12) 0.9476(2) 0.1157(16) Uani 1 1 d .
C046 C 1.01580(15) 0.03797(11) 0.9099(2) 0.1236(16) Uani 1 1 d .
C047 C 1.0237(2) 0.0242(2) 0.8519(3) 0.166(2) Uiso 1 1 d .
H04A H 1.0009 0.0111 0.8300 0.080 Uiso 1 1 d R
H04B H 1.0300 0.0451 0.8294 0.080 Uiso 1 1 d R
H04C H 1.0476 0.0085 0.8586 0.080 Uiso 1 1 d R
C048 C 1.0713(2) 0.0914(2) 1.0391(3) 0.162(2) Uiso 1 1 d .
H04D H 1.0618 0.1001 1.0750 0.080 Uiso 1 1 d R
H04E H 1.0937 0.0744 1.0494 0.080 Uiso 1 1 d R
H04F H 1.0808 0.1116 1.0177 0.080 Uiso 1 1 d R
C049 C 0.92690(18) 0.04196(19) 1.0041(3) 0.154(2) Uiso 1 1 d .
H04G H 0.9089 0.0295 0.9732 0.080 Uiso 1 1 d R
H04H H 0.9296 0.0277 1.0401 0.080 Uiso 1 1 d R
H04I H 0.9153 0.0654 1.0113 0.080 Uiso 1 1 d R
C14 C 1.0738(2) 0.47452(19) 0.9354(3) 0.158(2) Uiso 1 1 d .
H14A H 1.0624 0.4986 0.9290 0.080 Uiso 1 1 d R
H14B H 1.0970 0.4758 0.9668 0.080 Uiso 1 1 d R
C24 C 0.9209(2) 0.4571(2) 0.9443(3) 0.168(2) Uiso 1 1 d .
H24A H 0.9080 0.4511 0.9787 0.080 Uiso 1 1 d R
H24B H 0.9206 0.4831 0.9402 0.080 Uiso 1 1 d R
C31 C 1.00939(16) 0.30360(14) 1.0468(3) 0.1285(16) Uiso 1 1 d .
H31A H 1.0130 0.3023 1.0896 0.080 Uiso 1 1 d R
C32 C 0.99851(17) 0.28865(16) 0.9555(3) 0.1372(17) Uiso 1 1 d .
H32A H 0.9894 0.2757 0.9191 0.080 Uiso 1 1 d R
C33 C 1.01007(17) 0.32680(17) 0.9617(3) 0.1407(18) Uiso 1 1 d .
H33A H 1.0145 0.3434 0.9303 0.080 Uiso 1 1 d R
C34 C 1.0254(2) 0.37044(13) 1.0453(3) 0.164(2) Uiso 1 1 d D
H34A H 1.0546 0.3710 1.0598 0.080 Uiso 1 1 d R
H34B H 1.0105 0.3726 1.0789 0.080 Uiso 1 1 d R
C41 C 1.15354(16) 0.35596(13) 0.8804(2) 0.1146(17) Uani 1 1 d .
H41A H 1.1766 0.3724 0.8815 0.080 Uiso 1 1 d R
C42 C 1.09700(15) 0.32913(14) 0.8521(2) 0.1205(17) Uani 1 1 d .
H42A H 1.0716 0.3215 0.8283 0.080 Uiso 1 1 d R
C43 C 1.11407(16) 0.31419(16) 0.9063(2) 0.1274(18) Uani 1 1 d .
H43A H 1.1031 0.2943 0.9270 0.080 Uiso 1 1 d R
C44 C 1.18182(17) 0.32161(14) 0.9722(2) 0.1237(18) Uani 1 1 d .
H44A H 1.1728 0.3289 1.0091 0.080 Uiso 1 1 d R
H44B H 1.2071 0.3343 0.9680 0.080 Uiso 1 1 d R
C51 C 1.07854(13) 0.20496(12) 1.0451(2) 0.1090(16) Uani 1 1 d .
H51A H 1.0819 0.2079 1.0877 0.080 Uiso 1 1 d R
C52 C 1.09229(15) 0.19419(13) 0.9559(3) 0.1189(14) Uiso 1 1 d .
H52A H 1.1071 0.1890 0.9230 0.080 Uiso 1 1 d R
C53 C 1.04943(16) 0.20078(13) 0.9554(3) 0.1215(15) Uiso 1 1 d .
H53A H 1.0287 0.2007 0.9207 0.080 Uiso 1 1 d R
C54 C 1.15354(13) 0.19515(15) 1.0344(2) 0.1238(18) Uani 1 1 d .
H54A H 1.1629 0.1706 1.0294 0.080 Uiso 1 1 d R
H54B H 1.1584 0.2011 1.0762 0.080 Uiso 1 1 d R
C61 C 1.19677(11) 0.17045(10) 0.7964(2) 0.1075(16) Uani 1 1 d D
H61A H 1.2169 0.1513 0.8045 0.080 Uiso 1 1 d R
N11 N 1.20109(9) 0.20391(9) 0.82029(16) 0.1038(12) Uani 1 1 d D
C62 C 1.16633(12) 0.22281(11) 0.7988(2) 0.1099(16) Uani 1 1 d D
H62A H 1.1604 0.2476 0.8083 0.080 Uiso 1 1 d R
C63 C 1.14294(12) 0.19955(11) 0.7618(2) 0.1119(16) Uani 1 1 d D
H63A H 1.1165 0.2057 0.7396 0.080 Uiso 1 1 d R
N12 N 1.16122(9) 0.16726(8) 0.76167(16) 0.1027(12) Uani 1 1 d D
C11 C 1.08444(14) 0.43200(12) 0.85373(19) 0.1235(15) Uiso 1 1 d D
H11A H 1.0637 0.4146 0.8612 0.080 Uiso 1 1 d R
N1 N 1.08965(15) 0.46464(12) 0.8810(2) 0.1620(17) Uiso 1 1 d D
C12 C 1.1082(2) 0.48517(17) 0.8440(3) 0.266(5) Uiso 1 1 d D
H12A H 1.1198 0.5082 0.8581 0.080 Uiso 1 1 d R
C13 C 1.1270(2) 0.46112(16) 0.8109(4) 0.248(4) Uiso 1 1 d D
H13B H 1.1493 0.4649 0.7878 0.080 Uiso 1 1 d R
N2 N 1.10526(15) 0.42968(9) 0.8104(2) 0.1604(18) Uani 1 1 d D
C21 C 0.90869(14) 0.42368(13) 0.85342(19) 0.1299(16) Uiso 1 1 d D
H21 H 0.9362 0.4170 0.8529 0.156 Uiso 1 1 d R
N3 N 0.89607(14) 0.44222(12) 0.89721(16) 0.1599(19) Uani 1 1 d DU
C22 C 0.85458(19) 0.4436(2) 0.8825(3) 0.240(4) Uiso 1 1 d D
H22 H 0.8379 0.4561 0.9059 0.288 Uiso 1 1 d R
C23 C 0.84429(18) 0.4288(2) 0.8269(3) 0.215(3) Uiso 1 1 d D
H23 H 0.8176 0.4277 0.8058 0.258 Uiso 1 1 d R
N4 N 0.87985(12) 0.41476(11) 0.81140(17) 0.1317(15) Uani 1 1 d DU
C64 C 1.23457(12) 0.21691(14) 0.8668(2) 0.1145(17) Uani 1 1 d .
H64A H 1.2504 0.2358 0.8511 0.080 Uiso 1 1 d R
H64B H 1.2529 0.1970 0.8793 0.080 Uiso 1 1 d R
C71 C 0.81290(12) 0.15328(12) 0.8609(2) 0.1172(16) Uani 1 1 d D
H71A H 0.8242 0.1770 0.8549 0.080 Uiso 1 1 d R
N13 N 0.78286(12) 0.14706(10) 0.8956(2) 0.1421(16) Uani 1 1 d D
C72 C 0.77704(19) 0.11176(14) 0.8951(3) 0.186(3) Uiso 1 1 d D
H72A H 0.7575 0.0994 0.9162 0.080 Uiso 1 1 d R
C73 C 0.80176(18) 0.09704(16) 0.8583(3) 0.187(3) Uiso 1 1 d D
H73A H 0.8028 0.0720 0.8458 0.080 Uiso 1 1 d R
N14 N 0.82362(11) 0.12376(10) 0.83715(19) 0.1283(14) Uani 1 1 d D
C74 C 0.76056(19) 0.17164(15) 0.9259(3) 0.1432(18) Uiso 1 1 d .
H74A H 0.7553 0.1618 0.9635 0.080 Uiso 1 1 d R
H74B H 0.7342 0.1746 0.9012 0.080 Uiso 1 1 d R
C81 C 0.82705(14) 0.33957(13) 0.7988(2) 0.1378(17) Uiso 1 1 d D
H81A H 0.8061 0.3582 0.7929 0.080 Uiso 1 1 d R
N15 N 0.82153(10) 0.30842(10) 0.82627(19) 0.1375(14) Uani 1 1 d D
C82 C 0.85636(13) 0.28995(13) 0.8273(2) 0.1267(16) Uiso 1 1 d D
H82A H 0.8621 0.2664 0.8451 0.080 Uiso 1 1 d R
C83 C 0.88251(14) 0.31099(11) 0.8007(2) 0.1192(14) Uiso 1 1 d D
H83A H 0.9107 0.3051 0.7961 0.080 Uiso 1 1 d R
N16 N 0.86315(10) 0.34186(10) 0.78088(17) 0.1165(13) Uani 1 1 d D
C84 C 0.7841(2) 0.29780(14) 0.8499(2) 0.155(2) Uiso 1 1 d D
H84A H 0.7678 0.2850 0.8177 0.080 Uiso 1 1 d R
H84B H 0.7686 0.3187 0.8597 0.080 Uiso 1 1 d R
C91 C 0.90153(11) 0.24575(12) 1.04449(19) 0.1134(16) Uani 1 1 d D
H91A H 0.8929 0.2390 1.0036 0.080 Uiso 1 1 d R
N17 N 0.87592(11) 0.25999(13) 1.07799(17) 0.1373(16) Uani 1 1 d D
C92 C 0.89870(16) 0.2655(2) 1.1304(3) 0.184(3) Uiso 1 1 d D
H92A H 0.8871 0.2738 1.1649 0.080 Uiso 1 1 d R
C93 C 0.93859(16) 0.25740(18) 1.1263(2) 0.167(2) Uiso 1 1 d D
H93 H 0.9612 0.2602 1.1561 0.200 Uiso 1 1 calc R
N18 N 0.93952(10) 0.24449(10) 1.07076(15) 0.1127(13) Uani 1 1 d D
C94 C 0.83220(19) 0.2652(2) 1.0650(3) 0.1499(19) Uiso 1 1 d .
H94A H 0.8260 0.2905 1.0707 0.080 Uiso 1 1 d R
H94B H 0.8184 0.2512 1.0924 0.080 Uiso 1 1 d R
C101 C 0.91191(15) 0.06283(12) 0.8450(3) 0.1174(18) Uani 1 1 d .
H10A H 0.9302 0.0807 0.8656 0.080 Uiso 1 1 d R
C102 C 0.8863(2) 0.0116(3) 0.8136(4) 0.193(3) Uiso 1 1 d .
H10B H 0.8808 -0.0141 0.8091 0.080 Uiso 1 1 d R
C103 C 0.8631(3) 0.0383(2) 0.7824(4) 0.176(2) Uiso 1 1 d .
H10C H 0.8384 0.0363 0.7538 0.080 Uiso 1 1 d R
C104 C 0.94519(19) 0.00789(17) 0.8927(3) 0.1440(18) Uiso 1 1 d .
H10D H 0.9602 -0.0085 0.8703 0.080 Uiso 1 1 d R
H10E H 0.9313 -0.0066 0.9191 0.080 Uiso 1 1 d R
C111 C 1.11361(18) 0.08826(16) 0.8360(3) 0.1320(16) Uiso 1 1 d .
H11B H 1.1371 0.0721 0.8396 0.080 Uiso 1 1 d R
C112 C 1.06001(18) 0.11453(14) 0.8570(3) 0.1281(16) Uiso 1 1 d .
H11C H 1.0373 0.1221 0.8771 0.080 Uiso 1 1 d R
C113 C 1.06875(17) 0.12911(15) 0.8047(3) 0.1248(15) Uiso 1 1 d .
H11D H 1.0537 0.1475 0.7804 0.080 Uiso 1 1 d R
C114 C 1.0868(2) 0.06364(19) 0.9244(3) 0.155(2) Uiso 1 1 d .
H11E H 1.1048 0.0745 0.9569 0.080 Uiso 1 1 d R
H11F H 1.0988 0.0407 0.9153 0.080 Uiso 1 1 d R
C121 C 0.98874(13) 0.14420(11) 1.0496(2) 0.1170(17) Uani 1 1 d D
H11G H 0.9994 0.1410 1.0125 0.080 Uiso 1 1 d R
N23 N 0.98256(13) 0.11666(8) 1.08438(18) 0.1314(14) Uani 1 1 d D
C122 C 0.9673(2) 0.13135(15) 1.1305(3) 0.196(3) Uiso 1 1 d D
H12D H 0.9614 0.1192 1.1660 0.080 Uiso 1 1 d R
C123 C 0.9622(2) 0.16775(16) 1.1183(3) 0.198(3) Uiso 1 1 d D
H12E H 0.9493 0.1859 1.1403 0.080 Uiso 1 1 d R
N24 N 0.97981(11) 0.17590(9) 1.06952(17) 0.1182(13) Uani 1 1 d D
C124 C 0.9919(2) 0.07945(16) 1.0810(3) 0.1485(19) Uiso 1 1 d .
H12F H 0.9680 0.0663 1.0900 0.080 Uiso 1 1 d R
H12G H 1.0148 0.0730 1.1108 0.080 Uiso 1 1 d R
Cl1 Cl 0.96332(14) 0.20972(13) 0.8281(2) 0.1939(14) Uiso 0.50 1 d P
Cl2 Cl 0.90033(13) 0.20987(12) 0.9051(2) 0.1825(13) Uiso 0.50 1 d P
Cl3 Cl 0.95884(15) 0.14054(13) 0.8924(2) 0.3044(16) Uiso 1 1 d .
Cl4 Cl 1.2000(2) 0.36723(19) 1.1175(3) 0.253(2) Uiso 0.50 1 d P
Cl5 Cl 0.99392(14) 0.37844(12) 0.8175(2) 0.1869(14) Uiso 0.50 1 d P
Cl6 Cl 1.1837(2) 0.22210(17) 1.2074(3) 0.242(2) Uiso 0.50 1 d P
Cl7 Cl 1.04173(19) 0.06100(17) 1.2409(3) 0.238(2) Uiso 0.50 1 d P
Cl8 Cl 0.8901(2) 0.1375(2) 0.9791(4) 0.275(3) Uiso 0.50 1 d P
Cl9 Cl 0.7481(3) 0.1026(3) 1.0536(5) 0.321(4) Uiso 0.50 1 d P
Cl10 Cl 1.0000 0.31169(19) 0.7500 0.202(2) Uiso 0.50 2 d SP
Cl11 Cl 1.0000 0.4531(3) 0.7500 0.264(3) Uiso 0.50 2 d SP
Cl12 Cl 0.8939(4) 0.0464(3) 1.1503(6) 0.227(4) Uiso 0.25 1 d P
Cl13 Cl 1.0474(3) 0.2420(3) 0.8063(5) 0.218(3) Uiso 0.25 1 d P
O1W O 1.2754(6) 0.4191(5) 1.1822(9) 0.179(6) Uiso 0.25 1 d P
O2W O 1.2282(3) 0.4041(3) 0.8036(5) 0.194(3) Uiso 0.50 1 d P
O3W O 0.8402(7) 0.3446(6) 1.1612(10) 0.192(7) Uiso 0.25 1 d P

loop_
_atom_site_aniso_label
_atom_site_aniso_U_11
_atom_site_aniso_U_22
_atom_site_aniso_U_33
_atom_site_aniso_U_23
_atom_site_aniso_U_13
_atom_site_aniso_U_12
Pd1 0.1381(3) 0.0998(2) 0.0846(2) -0.00064(18) 0.0152(2) 0.0136(2)
Pd2 0.08893(19) 0.0992(2) 0.1221(3) 0.01138(19) 0.01180(18) 0.01463(17)
Pd3 0.09455(19) 0.1017(2) 0.1264(3) 0.0018(2) 0.02125(19) 0.01554(17)
N5 0.230(4) 0.092(2) 0.085(2) 0.004(2) -0.013(3) -0.025(3)
N6 0.132(2) 0.092(2) 0.106(2) 0.0120(19) 0.011(2) 0.0208(19)
N7 0.131(2) 0.108(2) 0.077(2) 0.0022(19) -0.0117(19) -0.027(2)
N8 0.113(2) 0.0903(19) 0.089(2) -0.0041(18) 0.0014(19) -0.0163(18)
N9 0.0634(16) 0.120(2) 0.111(2) 0.027(2) -0.0007(17) 0.0057(17)
N10 0.0711(17) 0.114(2) 0.119(3) 0.005(2) 0.0086(18) 0.0030(17)
N19 0.122(3) 0.092(2) 0.183(4) 0.018(2) 0.009(3) 0.020(2)
N20 0.130(3) 0.088(2) 0.159(3) -0.017(2) 0.020(3) 0.009(2)
N21 0.120(2) 0.144(3) 0.136(3) 0.063(2) 0.047(2) 0.025(2)
N22 0.101(2) 0.111(2) 0.118(2) 0.029(2) 0.0238(19) -0.0125(18)
C013 0.237(6) 0.086(3) 0.066(2) -0.014(2) 0.010(3) 0.000(3)
C016 0.285(6) 0.076(2) 0.068(2) -0.038(2) 0.029(3) -0.027(3)
C021 0.096(2) 0.132(3) 0.088(3) 0.014(3) -0.030(2) -0.026(2)
C022 0.069(2) 0.128(3) 0.109(3) 0.014(3) -0.031(2) -0.027(2)
C023 0.0565(19) 0.156(4) 0.102(3) 0.006(3) -0.015(2) -0.007(2)
C024 0.063(2) 0.107(3) 0.132(3) 0.034(3) -0.017(2) -0.010(2)
C025 0.070(2) 0.122(3) 0.098(3) 0.030(2) -0.006(2) -0.007(2)
C026 0.065(2) 0.156(4) 0.099(3) 0.023(3) -0.023(2) -0.011(2)
C027 0.109(3) 0.139(3) 0.115(3) 0.009(3) -0.019(3) -0.044(3)
C028 0.079(3) 0.180(4) 0.169(4) 0.051(4) 0.012(3) 0.000(3)
C029 0.138(4) 0.148(4) 0.114(4) 0.020(3) -0.008(3) -0.026(3)
C031 0.093(2) 0.161(4) 0.139(3) 0.042(3) 0.058(2) 0.049(2)
C032 0.093(2) 0.174(4) 0.155(4) 0.027(3) 0.061(2) 0.051(3)
C033 0.100(2) 0.149(3) 0.127(3) 0.050(3) 0.045(2) 0.050(2)
C034 0.124(3) 0.120(3) 0.191(4) 0.035(3) 0.091(3) 0.054(2)
C035 0.083(2) 0.193(4) 0.148(4) 0.017(4) 0.046(2) 0.068(2)
C036 0.114(2) 0.132(3) 0.124(3) 0.027(3) 0.059(2) 0.052(2)
C041 0.126(3) 0.090(3) 0.161(4) 0.036(3) 0.022(3) 0.030(2)
C042 0.115(3) 0.082(2) 0.146(4) 0.028(3) 0.032(3) 0.022(2)
C043 0.170(4) 0.078(2) 0.161(4) 0.050(2) 0.051(3) 0.044(2)
C044 0.128(3) 0.086(2) 0.140(4) 0.042(2) 0.016(3) 0.027(2)
C045 0.093(2) 0.117(3) 0.142(3) 0.051(3) 0.031(2) 0.028(2)
C046 0.142(3) 0.098(2) 0.141(3) 0.044(2) 0.056(3) 0.053(2)
C41 0.134(3) 0.106(3) 0.098(3) -0.006(3) -0.005(3) -0.036(3)
C42 0.106(3) 0.138(3) 0.108(3) 0.024(3) -0.018(3) -0.030(3)
C43 0.118(3) 0.138(3) 0.117(3) 0.038(3) -0.016(3) -0.019(3)
C44 0.127(3) 0.146(4) 0.090(3) -0.005(3) -0.012(3) -0.028(3)
C51 0.092(3) 0.123(3) 0.110(3) 0.027(3) 0.004(2) 0.019(2)
C54 0.093(3) 0.143(4) 0.130(4) 0.029(3) -0.004(3) 0.013(3)
C61 0.068(2) 0.107(3) 0.146(4) 0.004(3) 0.012(2) -0.004(2)
N11 0.0742(17) 0.127(2) 0.107(2) 0.000(2) 0.0027(17) -0.0166(18)
C62 0.100(3) 0.099(3) 0.120(3) -0.015(3) -0.021(3) 0.001(2)
C63 0.083(2) 0.131(3) 0.113(3) -0.006(3) -0.017(2) 0.008(2)
N12 0.0864(19) 0.098(2) 0.125(3) -0.005(2) 0.0184(19) -0.0118(17)
N2 0.233(4) 0.089(2) 0.175(4) -0.014(2) 0.083(3) -0.044(3)
N3 0.217(4) 0.171(3) 0.091(2) -0.058(2) 0.022(3) 0.019(3)
N4 0.151(3) 0.127(3) 0.117(3) -0.018(2) 0.021(2) 0.036(2)
C64 0.058(2) 0.129(3) 0.150(4) 0.001(3) -0.006(2) -0.013(2)
C71 0.106(3) 0.117(3) 0.136(3) 0.007(3) 0.043(3) 0.014(2)
N13 0.141(3) 0.123(3) 0.178(3) 0.000(3) 0.077(2) 0.008(2)
N14 0.124(2) 0.123(3) 0.150(3) 0.024(2) 0.060(2) 0.012(2)
N15 0.099(2) 0.162(3) 0.163(3) 0.068(2) 0.057(2) 0.047(2)
N16 0.120(2) 0.120(2) 0.115(2) 0.029(2) 0.033(2) 0.025(2)
C91 0.102(2) 0.122(3) 0.122(3) -0.001(3) 0.035(2) 0.028(2)
N17 0.106(2) 0.178(3) 0.131(3) -0.010(3) 0.027(2) 0.035(2)
N18 0.106(2) 0.123(2) 0.109(2) -0.010(2) 0.015(2) 0.019(2)
C101 0.116(3) 0.084(2) 0.148(4) 0.015(3) 0.007(3) 0.016(2)
C121 0.114(3) 0.125(3) 0.116(3) 0.016(3) 0.029(3) 0.011(3)
N23 0.169(3) 0.083(2) 0.157(3) 0.026(2) 0.074(2) 0.018(2)
N24 0.119(2) 0.108(2) 0.135(3) 0.023(2) 0.043(2) 0.021(2)

loop_
_atom_type_symbol
_atom_type_description
_atom_type_scat_dispersion_real
_atom_type_scat_dispersion_imag
_atom_type_scat_source
C C 0.0033 0.0016 'International Tables Vol C Tables 4.2.6.8 and 6.1.1.4'
H H 0.0000 0.0000 'International Tables Vol C Tables 4.2.6.8 and 6.1.1.4'
N N 0.0061 0.0033 'International Tables Vol C Tables 4.2.6.8 and 6.1.1.4'
O O 0.0106 0.0060 'International Tables Vol C Tables 4.2.6.8 and 6.1.1.4'
Cl Cl 0.1484 0.1585 'International Tables Vol C Tables 4.2.6.8 and 6.1.1.4'
Pd Pd -0.9988 1.0072 'International Tables Vol C Tables 4.2.6.8 and 6.1.1.4'

loop_
_geom_angle_atom_site_label_1
_geom_angle_atom_site_label_2
_geom_angle_atom_site_label_3
_geom_angle
_geom_angle_site_symmetry_1
_geom_angle_site_symmetry_3
N4 Pd1 N8 177.58(16) . 2_756
N4 Pd1 N2 93.28(17) . 2_756
N8 Pd1 N2 88.14(16) 2_756 2_756
N4 Pd1 N16 88.28(16) . .
N8 Pd1 N16 90.20(15) 2_756 .
N2 Pd1 N16 176.51(16) 2_756 .
N24 Pd2 N18 90.74(15) . .
N24 Pd2 N6 177.91(16) . .
N18 Pd2 N6 88.94(16) . .
N24 Pd2 N10 90.90(15) . .
N18 Pd2 N10 177.22(14) . .
N6 Pd2 N10 89.34(15) . .
N22 Pd3 N14 176.40(15) 2_756 .
N22 Pd3 N12 89.86(15) 2_756 2_756
N14 Pd3 N12 89.83(15) . 2_756
N22 Pd3 N20 88.12(17) 2_756 .
N14 Pd3 N20 92.09(17) . .
N12 Pd3 N20 177.50(17) 2_756 .
C33 N5 C31 107.3(5) . .
C33 N5 C34 125.9(5) . .
C31 N5 C34 126.8(4) . .
C31 N6 C32 107.2(4) . .
C31 N6 Pd2 124.1(4) . .
C32 N6 Pd2 128.5(3) . .
C41 N7 C43 107.2(4) . .
C41 N7 C44 127.0(4) . .
C43 N7 C44 125.7(4) . .
C41 N8 C42 105.0(4) . .
C41 N8 Pd1 122.6(3) . 2_756
C42 N8 Pd1 131.4(3) . 2_756
C51 N9 C52 108.3(4) . .
C51 N9 C54 127.7(4) . .
C52 N9 C54 123.9(4) . .
C53 N10 C51 107.4(4) . .
C53 N10 Pd2 129.8(3) . .
C51 N10 Pd2 122.6(3) . .
C101 N19 C102 106.8(6) . .
C101 N19 C104 128.6(5) . .
C102 N19 C104 124.6(6) . .
C101 N20 C103 109.9(5) . .
C101 N20 Pd3 129.4(3) . .
C103 N20 Pd3 120.6(4) . .
C112 N21 C111 106.5(5) . .
C112 N21 C114 129.2(5) . .
C111 N21 C114 124.3(5) . .
C111 N22 C113 102.4(4) . .
C111 N22 Pd3 124.6(4) . 2_756
C113 N22 Pd3 132.6(3) . 2_756
C012 C011 C016 116.6(5) . .
C012 C011 C14 122.2(5) . .
C016 C011 C14 121.1(5) . .
C011 C012 C013 118.9(5) . .
C011 C012 C018 116.3(6) . .
C013 C012 C018 124.8(5) . .
C014 C013 C012 125.9(4) . .
C014 C013 C34 120.6(6) . .
C012 C013 C34 113.3(5) . .
C013 C014 C017 120.3(6) . .
C013 C014 C015 117.2(5) . .
C017 C014 C015 122.5(6) . .
C016 C015 C014 115.5(5) . .
C016 C015 C24 125.9(6) . .
C014 C015 C24 118.4(6) . .
C015 C016 C011 125.9(4) . .
C015 C016 C019 117.5(6) . .
C011 C016 C019 116.5(6) . .
C026 C021 C022 119.4(5) . .
C026 C021 C44 123.3(5) . .
C022 C021 C44 116.8(4) . .
C021 C022 C023 120.2(4) . .
C021 C022 C027 120.8(4) . .
C023 C022 C027 119.0(4) . .
C024 C023 C022 117.0(4) . .
C024 C023 C64 122.3(5) . .
C022 C023 C64 120.4(4) . .
C025 C024 C023 122.1(4) . .
C025 C024 C028 122.3(4) . .
C023 C024 C028 115.6(5) . .
C026 C025 C024 119.1(4) . .
C026 C025 C54 121.8(4) . .
C024 C025 C54 118.8(4) . .
C025 C026 C021 122.1(5) . .
C025 C026 C029 118.2(4) . .
C021 C026 C029 119.7(5) . .
C036 C031 C032 122.4(5) . .
C036 C031 C74 119.9(5) . .
C032 C031 C74 117.6(5) . .
C033 C032 C031 117.1(5) . .
C033 C032 C037 120.7(5) . .
C031 C032 C037 122.1(5) . .
C032 C033 C034 122.6(4) . .
C032 C033 C84 119.0(4) . .
C034 C033 C84 118.3(4) . .
C033 C034 C035 117.5(4) . .
C033 C034 C038 126.0(5) . .
C035 C034 C038 116.5(5) . .
C036 C035 C034 118.9(5) . .
C036 C035 C94 122.5(5) . .
C034 C035 C94 118.6(5) . .
C031 C036 C035 121.2(5) . .
C031 C036 C039 119.6(5) . .
C035 C036 C039 119.2(5) . .
C042 C041 C046 121.4(5) . .
C042 C041 C104 120.1(5) . .
C046 C041 C104 118.5(5) . .
C041 C042 C043 121.4(5) . .
C041 C042 C049 123.4(5) . .
C043 C042 C049 115.2(5) . .
C042 C043 C044 119.2(5) . .
C042 C043 C124 123.8(5) . .
C044 C043 C124 117.0(5) . .
C045 C044 C048 120.0(5) . .
C045 C044 C043 117.9(4) . .
C048 C044 C043 121.9(5) . .
C044 C045 C046 122.3(4) . .
C044 C045 C114 122.1(5) . .
C046 C045 C114 115.6(5) . .
C041 C046 C045 117.5(5) . .
C041 C046 C047 120.8(5) . .
C045 C046 C047 121.7(5) . .
N1 C14 C011 118.0(5) . .
N3 C24 C015 121.4(6) . .
N6 C31 N5 113.2(5) . .
N6 C32 C33 105.0(5) . .
N5 C33 C32 107.2(5) . .
N5 C34 C013 115.3(4) . .
N7 C41 N8 112.5(4) . .
N8 C42 C43 109.3(4) . .
N7 C43 C42 105.9(5) . .
C021 C44 N7 110.3(4) . .
N10 C51 N9 110.3(4) . .
N9 C52 C53 104.8(5) . .
N10 C53 C52 109.1(4) . .
N9 C54 C025 110.4(4) . .
N12 C61 N11 111.0(3) . .
C61 N11 C62 106.7(3) . .
C61 N11 C64 127.2(3) . .
C62 N11 C64 125.6(4) . .
C63 C62 N11 105.6(3) . .
N12 C63 C62 110.5(3) . .
C61 N12 C63 106.2(3) . .
C61 N12 Pd3 122.9(3) . 2_756
C63 N12 Pd3 130.5(3) . 2_756
N2 C11 N1 111.5(4) . .
C12 N1 C11 104.6(5) . .
C12 N1 C14 129.9(5) . .
C11 N1 C14 125.2(5) . .
N1 C12 C13 105.1(6) . .
N2 C13 C12 106.3(6) . .
C11 N2 C13 105.8(5) . .
C11 N2 Pd1 130.4(3) . 2_756
C13 N2 Pd1 121.6(4) . 2_756
N4 C21 N3 114.7(4) . .
C21 N3 C22 104.0(4) . .
C21 N3 C24 125.8(5) . .
C22 N3 C24 130.3(5) . .
N3 C22 C23 108.7(6) . .
N4 C23 C22 106.3(5) . .
C21 N4 C23 105.9(4) . .
C21 N4 Pd1 131.9(3) . .
C23 N4 Pd1 122.1(3) . .
N11 C64 C023 109.8(3) . .
N14 C71 N13 111.3(4) . .
C72 N13 C71 106.1(4) . .
C72 N13 C74 123.9(5) . .
C71 N13 C74 129.9(4) . .
N13 C72 C73 107.6(5) . .
N14 C73 C72 108.7(5) . .
C71 N14 C73 106.2(4) . .
C71 N14 Pd3 126.8(3) . .
C73 N14 Pd3 126.6(4) . .
N13 C74 C031 117.7(5) . .
N16 C81 N15 113.0(4) . .
C82 N15 C81 106.2(4) . .
C82 N15 C84 128.3(4) . .
C81 N15 C84 125.5(4) . .
N15 C82 C83 107.0(4) . .
N16 C83 C82 109.5(4) . .
C81 N16 C83 104.1(4) . .
C81 N16 Pd1 122.3(3) . .
C83 N16 Pd1 133.4(3) . .
N15 C84 C033 116.9(5) . .
N18 C91 N17 113.1(4) . .
C91 N17 C92 104.9(4) . .
C91 N17 C94 129.1(4) . .
C92 N17 C94 125.6(5) . .
N17 C92 C93 109.1(5) . .
N18 C93 C92 106.9(4) . .
C91 N18 C93 105.7(4) . .
C91 N18 Pd2 128.7(3) . .
C93 N18 Pd2 125.5(3) . .
N17 C94 C035 116.0(5) . .
N20 C101 N19 110.7(4) . .
N19 C102 C103 109.2(8) . .
C102 C103 N20 103.4(7) . .
N19 C104 C041 115.3(5) . .
N21 C111 N22 113.7(5) . .
N21 C112 C113 109.8(5) . .
C112 C113 N22 107.0(5) . .
N21 C114 C045 115.8(5) . .
N24 C121 N23 114.9(4) . .
C121 N23 C122 105.3(4) . .
C121 N23 C124 131.6(5) . .
C122 N23 C124 122.9(5) . .
N23 C122 C123 106.5(5) . .
N24 C123 C122 109.2(5) . .
C121 N24 C123 103.2(4) . .
C121 N24 Pd2 130.2(3) . .
C123 N24 Pd2 126.6(3) . .
N23 C124 C043 117.0(5) . .

loop_
_geom_bond_atom_site_label_1
_geom_bond_atom_site_label_2
_geom_bond_distance
_geom_bond_site_symmetry_2
Pd1 N4 1.991(4) .
Pd1 N8 2.006(3) 2_756
Pd1 N2 2.016(4) 2_756
Pd1 N16 2.017(4) .
Pd2 N24 1.982(3) .
Pd2 N18 2.001(3) .
Pd2 N6 2.007(4) .
Pd2 N10 2.028(3) .
Pd3 N22 1.974(4) 2_756
Pd3 N14 2.011(4) .
Pd3 N12 2.015(3) 2_756
Pd3 N20 2.019(4) .
N5 C33 1.294(7) .
N5 C31 1.321(7) .
N5 C34 1.479(6) .
N6 C31 1.290(7) .
N6 C32 1.340(7) .
N7 C41 1.312(6) .
N7 C43 1.336(6) .
N7 C44 1.468(6) .
N8 C41 1.326(6) .
N8 C42 1.327(6) .
N8 Pd1 2.006(3) 2_756
N9 C51 1.329(6) .
N9 C52 1.339(6) .
N9 C54 1.467(5) .
N10 C53 1.301(7) .
N10 C51 1.329(5) .
N19 C101 1.320(6) .
N19 C102 1.336(9) .
N19 C104 1.411(7) .
N20 C101 1.268(6) .
N20 C103 1.379(8) .
N21 C112 1.297(6) .
N21 C111 1.327(7) .
N21 C114 1.456(8) .
N22 C111 1.333(7) .
N22 C113 1.412(7) .
N22 Pd3 1.974(4) 2_756
C011 C012 1.335(8) .
C011 C016 1.416(9) .
C011 C14 1.475(9) .
C012 C013 1.422(8) .
C012 C018 1.471(9) .
C013 C014 1.352(8) .
C013 C34 1.535(6) .
C014 C017 1.358(10) .
C014 C015 1.429(8) .
C015 C016 1.411(9) .
C015 C24 1.430(9) .
C016 C019 1.533(6) .
C021 C026 1.377(7) .
C021 C022 1.389(7) .
C021 C44 1.465(7) .
C022 C023 1.430(7) .
C022 C027 1.491(7) .
C023 C024 1.403(7) .
C023 C64 1.489(7) .
C024 C025 1.376(6) .
C024 C028 1.514(7) .
C025 C026 1.365(7) .
C025 C54 1.477(7) .
C026 C029 1.546(8) .
C031 C036 1.336(7) .
C031 C032 1.433(8) .
C031 C74 1.522(8) .
C032 C033 1.384(7) .
C032 C037 1.540(8) .
C033 C034 1.408(7) .
C033 C84 1.513(6) .
C034 C035 1.458(8) .
C034 C038 1.488(9) .
C035 C036 1.398(7) .
C035 C94 1.487(8) .
C036 C039 1.488(8) .
C041 C042 1.343(8) .
C041 C046 1.418(7) .
C041 C104 1.522(8) .
C042 C043 1.395(7) .
C042 C049 1.518(8) .
C043 C044 1.452(8) .
C043 C124 1.517(9) .
C044 C045 1.371(7) .
C044 C048 1.445(8) .
C045 C046 1.418(7) .
C045 C114 1.503(8) .
C046 C047 1.462(9) .
C14 N1 1.444(8) .
C24 N3 1.356(8) .
C32 C33 1.448(8) .
C42 C43 1.385(7) .
C52 C53 1.413(7) .
C61 N12 1.309(5) .
C61 N11 1.338(5) .
N11 C62 1.356(5) .
N11 C64 1.483(5) .
C62 C63 1.352(5) .
C63 N12 1.324(5) .
N12 Pd3 2.015(3) 2_756
C11 N2 1.270(6) .
C11 N1 1.345(6) .
N1 C12 1.330(8) .
C12 C13 1.357(9) .
C13 N2 1.350(7) .
N2 Pd1 2.016(4) 2_756
C21 N4 1.281(5) .
C21 N3 1.313(6) .
N3 C22 1.345(7) .
C22 C23 1.366(8) .
C23 N4 1.356(7) .
C71 N14 1.278(5) .
C71 N13 1.354(6) .
N13 C72 1.306(6) .
N13 C74 1.395(7) .
C72 C73 1.349(8) .
C73 N14 1.337(7) .
C81 N16 1.297(6) .
C81 N15 1.323(6) .
N15 C82 1.317(5) .
N15 C84 1.448(7) .
C82 C83 1.350(6) .
C83 N16 1.340(5) .
C91 N18 1.295(5) .
C91 N17 1.310(5) .
N17 C92 1.323(6) .
N17 C94 1.424(7) .
C92 C93 1.347(7) .
C93 N18 1.345(6) .
C102 C103 1.370(11) .
C112 C113 1.363(8) .
C121 N24 1.293(5) .
C121 N23 1.311(5) .
N23 C122 1.330(7) .
N23 C124 1.401(7) .
C122 C123 1.366(7) .
C123 N24 1.346(7) .
